data_4306561
loop_
_publ_author_name
'Stuart D. Robertson'
'Tristram Chivers'
'Heikki M. Tuononen'

_publ_contact_author_address
;
Department of Chemistry
University of Calgary, Calgary, Alberta 
T2N 1N4, Canada
;
_publ_contact_author_name 'Prof. T. Chivers'
_publ_section_title
;
Experimental and Theoretical Investigations of the Redox Behavior of the
Heterodichalcogenido Ligands [(EPiPr2)(TePiPr2)N]-(E = S, Se): Cyclic
Cations and Acyclic Dichalcogenide Dimers
;
_journal_name_full 'Inorganic Chemistry'
_journal_page_first 10634
_journal_page_last 10643
_journal_paper_doi 10.1021/ic801384c
_journal_volume 47
_journal_year 2008
_chemical_formula_moiety 'C12 H28 N P2 S Te, Co C10 H10'
_chemical_formula_sum 'C22 H38 Co N P2 S Te'
_chemical_formula_weight 597.06
_chemical_name_systematic
; 
 ? 
;
_space_group_IT_number 14
_symmetry_cell_setting monoclinic
_symmetry_space_group_name_Hall '-P 2ybc'
_symmetry_space_group_name_H-M 'P 1 21/c 1'
_atom_sites_solution_hydrogens geom
_atom_sites_solution_primary direct
_atom_sites_solution_secondary difmap
_audit_creation_method SHELXL-97
_cell_angle_alpha 90.00
_cell_angle_beta 109.939(1)
_cell_angle_gamma 90.00
_cell_formula_units_Z 4
_cell_length_a 16.8757(5)
_cell_length_b 12.3355(3)
_cell_length_c 13.6601(3)
_cell_measurement_reflns_used 25578
_cell_measurement_temperature 173(2)
_cell_measurement_theta_max 27.48
_cell_measurement_theta_min 1.00
_cell_volume 2673.17(12)
_computing_cell_refinement 'Nonius DENZO'
_computing_data_collection 'Nonius COLLECT'
_computing_data_reduction 'Nonius DENZO'
_computing_molecular_graphics 'Bruker SHELXTL'
_computing_publication_material 'Bruker SHELXTL'
_computing_structure_refinement 'SHELXL-97 (Sheldrick, 1997)'
_computing_structure_solution 'SHELXS-97 (Sheldrick, 1990)'
_diffrn_ambient_temperature 173(2)
_diffrn_measured_fraction_theta_full 0.994
_diffrn_measured_fraction_theta_max 0.994
_diffrn_measurement_device_type 'Nonius KappaCCD'
_diffrn_measurement_method 'phi\omega scans'
_diffrn_radiation_monochromator graphite
_diffrn_radiation_source 'fine-focus sealed tube'
_diffrn_radiation_type MoK\a
_diffrn_radiation_wavelength 0.71073
_diffrn_reflns_av_R_equivalents 0.0629
_diffrn_reflns_av_sigmaI/netI 0.0398
_diffrn_reflns_limit_h_max 21
_diffrn_reflns_limit_h_min -21
_diffrn_reflns_limit_k_max 15
_diffrn_reflns_limit_k_min -15
_diffrn_reflns_limit_l_max 17
_diffrn_reflns_limit_l_min -17
_diffrn_reflns_number 27193
_diffrn_reflns_theta_full 27.51
_diffrn_reflns_theta_max 27.51
_diffrn_reflns_theta_min 2.35
_exptl_absorpt_coefficient_mu 1.918
_exptl_absorpt_correction_T_max 0.713
_exptl_absorpt_correction_T_min 0.474
_exptl_absorpt_correction_type multi-scan
_exptl_absorpt_process_details
;
multi-scan from symmetry-related measurements 
 Sortav (Blessing 1995)
;
_exptl_crystal_colour red
_exptl_crystal_density_diffrn 1.484
_exptl_crystal_density_method 'not measured'
_exptl_crystal_description block
_exptl_crystal_F_000 1208
_exptl_crystal_size_max 0.40
_exptl_crystal_size_mid 0.28
_exptl_crystal_size_min 0.18
_refine_diff_density_max 0.821
_refine_diff_density_min -1.554
_refine_diff_density_rms 0.201
_refine_ls_extinction_method none
_refine_ls_goodness_of_fit_ref 1.078
_refine_ls_hydrogen_treatment constr
_refine_ls_matrix_type full
_refine_ls_number_parameters 253
_refine_ls_number_reflns 6097
_refine_ls_number_restraints 0
_refine_ls_restrained_S_all 1.078
_refine_ls_R_factor_all 0.0477
_refine_ls_R_factor_gt 0.0371
_refine_ls_shift/su_max 0.001
_refine_ls_shift/su_mean 0.000
_refine_ls_structure_factor_coef Fsqd
_refine_ls_weighting_details 'calc w=1/[\s^2^(Fo^2^)+(0.0536P)^2^+2.6577P] where P=(Fo^2^+2Fc^2^)/3'
_refine_ls_weighting_scheme calc
_refine_ls_wR_factor_gt 0.0954
_refine_ls_wR_factor_ref 0.1027
_reflns_number_gt 5226
_reflns_number_total 6097
_reflns_threshold_expression >2sigma(I)
_cod_data_source_file ic801384c_si_001_5.cif
_cod_data_source_block 4a
_cod_depositor_comments
;
The following automatic conversions were performed:
'_symmetry_cell_setting' value 'Monoclinic' changed to 'monoclinic'
according to '/home/saulius/struct/CIF-dictionaries/cif_core.dic'
dictionary named 'cif_core.dic' version 2.4.1 from 2010-06-29.

Automatic conversion script
Id: cif_fix_enum 1527 2010-12-29 10:47:43Z saulius 
;
_cod_original_cell_volume 2673.2(1)
_cod_database_code 4306561

loop_
_symmetry_equiv_pos_as_xyz
'x, y, z'
'-x, y+1/2, -z+1/2'
'-x, -y, -z'
'x, -y-1/2, z-1/2'

loop_
_atom_site_label
_atom_site_type_symbol
_atom_site_fract_x
_atom_site_fract_y
_atom_site_fract_z
_atom_site_U_iso_or_equiv
_atom_site_adp_type
_atom_site_occupancy
_atom_site_symmetry_multiplicity
_atom_site_calc_flag
_atom_site_refinement_flags
_atom_site_disorder_assembly
_atom_site_disorder_group
Co1 Co 0.48515(2) -0.72023(3) 0.63490(3) 0.02087(10) Uani 1 1 d . . .
C1 C 0.4958(2) -0.7932(2) 0.7708(2) 0.0308(7) Uani 1 1 d . . .
H1A H 0.4981 -0.7558 0.8366 0.037 Uiso 1 1 calc R . .
C2 C 0.5659(2) -0.8189(2) 0.7406(2) 0.0297(6) Uani 1 1 d . . .
H2A H 0.6262 -0.8026 0.7813 0.036 Uiso 1 1 calc R . .
C3 C 0.5355(2) -0.8712(2) 0.6412(2) 0.0289(6) Uani 1 1 d . . .
H3A H 0.5706 -0.8975 0.5999 0.035 Uiso 1 1 calc R . .
C4 C 0.4461(2) -0.8777(2) 0.6111(3) 0.0311(7) Uani 1 1 d . . .
H4A H 0.4072 -0.9087 0.5443 0.037 Uiso 1 1 calc R . .
C5 C 0.4213(2) -0.8297(2) 0.6911(2) 0.0314(7) Uani 1 1 d . . .
H5A H 0.3622 -0.8218 0.6908 0.038 Uiso 1 1 calc R . .
C6 C 0.5508(2) -0.5823(2) 0.6351(2) 0.0325(7) Uani 1 1 d . . .
H6A H 0.6102 -0.5669 0.6805 0.039 Uiso 1 1 calc R . .
C7 C 0.5249(2) -0.6322(2) 0.5346(2) 0.0288(6) Uani 1 1 d . . .
H7A H 0.5630 -0.6584 0.4974 0.035 Uiso 1 1 calc R . .
C8 C 0.4358(2) -0.6397(2) 0.4977(2) 0.0297(6) Uani 1 1 d . . .
H8A H 0.4002 -0.6723 0.4299 0.036 Uiso 1 1 calc R . .
C9 C 0.4056(2) -0.5940(2) 0.5741(3) 0.0333(7) Uani 1 1 d . . .
H9A H 0.3453 -0.5889 0.5694 0.040 Uiso 1 1 calc R . .
C10 C 0.4766(2) -0.5593(2) 0.6592(3) 0.0358(8) Uani 1 1 d . . .
H10A H 0.4748 -0.5250 0.7247 0.043 Uiso 1 1 calc R . .
Te1 Te 0.307074(14) 0.104290(17) 0.296349(17) 0.03467(9) Uani 1 1 d . . .
S1 S 0.33115(5) -0.11192(6) 0.56425(6) 0.03124(18) Uani 1 1 d . . .
P1 P 0.17775(5) 0.07111(6) 0.32790(5) 0.02426(16) Uani 1 1 d . . .
P2 P 0.21137(5) -0.12690(6) 0.46899(6) 0.02466(16) Uani 1 1 d . . .
N1 N 0.16648(16) -0.0330(2) 0.38984(19) 0.0302(5) Uani 1 1 d . . .
C20 C 0.1527(2) 0.1905(3) 0.3928(3) 0.0370(7) Uani 1 1 d . . .
H20A H 0.0983 0.1750 0.4040 0.044 Uiso 1 1 calc R . .
C21 C 0.2194(3) 0.2050(3) 0.4995(3) 0.0491(9) Uani 1 1 d . . .
H21A H 0.2053 0.2682 0.5339 0.074 Uiso 1 1 calc R . .
H21B H 0.2745 0.2161 0.4919 0.074 Uiso 1 1 calc R . .
H21C H 0.2213 0.1401 0.5417 0.074 Uiso 1 1 calc R . .
C22 C 0.1399(3) 0.2947(3) 0.3272(4) 0.0627(12) Uani 1 1 d . . .
H22A H 0.1264 0.3549 0.3656 0.094 Uiso 1 1 calc R . .
H22B H 0.0935 0.2842 0.2613 0.094 Uiso 1 1 calc R . .
H22C H 0.1917 0.3114 0.3130 0.094 Uiso 1 1 calc R . .
C30 C 0.0919(2) 0.0635(3) 0.2004(2) 0.0353(7) Uani 1 1 d . . .
H30A H 0.0949 0.1297 0.1595 0.042 Uiso 1 1 calc R . .
C31 C 0.0054(2) 0.0608(3) 0.2127(3) 0.0441(8) Uani 1 1 d . . .
H31A H -0.0385 0.0568 0.1439 0.066 Uiso 1 1 calc R . .
H31B H -0.0024 0.1267 0.2485 0.066 Uiso 1 1 calc R . .
H31C H 0.0016 -0.0029 0.2538 0.066 Uiso 1 1 calc R . .
C32 C 0.1043(3) -0.0358(4) 0.1402(3) 0.0606(12) Uani 1 1 d . . .
H32A H 0.0587 -0.0393 0.0727 0.091 Uiso 1 1 calc R . .
H32B H 0.1035 -0.1016 0.1802 0.091 Uiso 1 1 calc R . .
H32C H 0.1586 -0.0303 0.1292 0.091 Uiso 1 1 calc R . .
C40 C 0.1429(2) -0.1496(3) 0.5471(3) 0.0381(7) Uani 1 1 d . . .
H40A H 0.1668 -0.2118 0.5951 0.046 Uiso 1 1 calc R . .
C41 C 0.1448(3) -0.0497(4) 0.6142(3) 0.0568(11) Uani 1 1 d . . .
H41A H 0.1087 -0.0622 0.6561 0.085 Uiso 1 1 calc R . .
H41B H 0.1242 0.0134 0.5692 0.085 Uiso 1 1 calc R . .
H41C H 0.2027 -0.0364 0.6604 0.085 Uiso 1 1 calc R . .
C42 C 0.0528(3) -0.1797(4) 0.4802(4) 0.0562(11) Uani 1 1 d . . .
H42A H 0.0189 -0.1910 0.5250 0.084 Uiso 1 1 calc R . .
H42B H 0.0535 -0.2464 0.4416 0.084 Uiso 1 1 calc R . .
H42C H 0.0281 -0.1209 0.4309 0.084 Uiso 1 1 calc R . .
C50 C 0.2021(2) -0.2518(2) 0.3914(2) 0.0312(6) Uani 1 1 d . . .
H50A H 0.1424 -0.2573 0.3431 0.037 Uiso 1 1 calc R . .
C51 C 0.2585(2) -0.2420(3) 0.3252(3) 0.0354(7) Uani 1 1 d . . .
H51A H 0.2537 -0.3080 0.2836 0.053 Uiso 1 1 calc R . .
H51B H 0.3171 -0.2325 0.3707 0.053 Uiso 1 1 calc R . .
H51C H 0.2409 -0.1793 0.2787 0.053 Uiso 1 1 calc R . .
C52 C 0.2225(3) -0.3548(3) 0.4568(3) 0.0437(8) Uani 1 1 d . . .
H52A H 0.2165 -0.4177 0.4110 0.066 Uiso 1 1 calc R . .
H52B H 0.1836 -0.3618 0.4958 0.066 Uiso 1 1 calc R . .
H52C H 0.2805 -0.3510 0.5056 0.066 Uiso 1 1 calc R . .

loop_
_atom_site_aniso_label
_atom_site_aniso_U_11
_atom_site_aniso_U_22
_atom_site_aniso_U_33
_atom_site_aniso_U_23
_atom_site_aniso_U_13
_atom_site_aniso_U_12
Co1 0.0331(2) 0.01115(17) 0.01962(18) 0.00135(12) 0.01069(15) -0.00044(13)
C1 0.0471(19) 0.0222(13) 0.0233(13) 0.0102(11) 0.0123(13) 0.0010(12)
C2 0.0364(17) 0.0191(13) 0.0304(14) 0.0091(11) 0.0071(12) -0.0009(12)
C3 0.0395(17) 0.0118(11) 0.0354(15) 0.0038(11) 0.0129(13) 0.0049(11)
C4 0.0445(19) 0.0124(12) 0.0340(15) 0.0022(11) 0.0103(14) -0.0053(11)
C5 0.0390(18) 0.0196(13) 0.0386(16) 0.0086(12) 0.0172(13) -0.0025(12)
C6 0.049(2) 0.0150(12) 0.0340(16) 0.0032(12) 0.0146(14) -0.0094(12)
C7 0.0429(18) 0.0214(13) 0.0259(14) 0.0065(11) 0.0167(13) 0.0011(12)
C8 0.0426(18) 0.0210(13) 0.0257(13) 0.0083(11) 0.0116(12) 0.0029(12)
C9 0.046(2) 0.0190(13) 0.0395(17) 0.0093(12) 0.0209(15) 0.0100(12)
C10 0.066(2) 0.0119(12) 0.0364(16) -0.0024(12) 0.0267(16) 0.0018(13)
Te1 0.03385(14) 0.03579(14) 0.03961(14) 0.01017(9) 0.01932(10) 0.00433(8)
S1 0.0314(4) 0.0263(4) 0.0285(4) 0.0039(3) 0.0005(3) -0.0047(3)
P1 0.0256(4) 0.0248(3) 0.0224(3) 0.0039(3) 0.0082(3) 0.0055(3)
P2 0.0257(4) 0.0252(3) 0.0232(3) 0.0042(3) 0.0085(3) 0.0003(3)
N1 0.0256(13) 0.0341(13) 0.0306(12) 0.0104(11) 0.0092(10) 0.0043(10)
C20 0.0372(18) 0.0326(16) 0.0442(18) -0.0060(14) 0.0176(15) 0.0072(14)
C21 0.056(2) 0.049(2) 0.0428(19) -0.0185(17) 0.0168(17) -0.0030(18)
C22 0.069(3) 0.0311(18) 0.078(3) 0.000(2) 0.013(2) 0.0178(19)
C30 0.0327(17) 0.0419(17) 0.0272(14) 0.0077(13) 0.0046(13) 0.0100(14)
C31 0.0292(18) 0.050(2) 0.0456(19) 0.0072(17) 0.0033(15) 0.0057(15)
C32 0.057(3) 0.078(3) 0.0330(18) -0.019(2) -0.0031(17) 0.022(2)
C40 0.045(2) 0.0416(18) 0.0344(16) 0.0123(14) 0.0225(15) 0.0046(15)
C41 0.080(3) 0.055(2) 0.054(2) 0.006(2) 0.047(2) 0.014(2)
C42 0.039(2) 0.072(3) 0.068(3) 0.018(2) 0.031(2) 0.0012(19)
C50 0.0286(16) 0.0286(14) 0.0327(15) -0.0026(13) 0.0056(12) -0.0052(12)
C51 0.0389(18) 0.0339(16) 0.0348(16) -0.0020(13) 0.0145(14) 0.0020(14)
C52 0.055(2) 0.0252(16) 0.053(2) 0.0037(15) 0.0218(18) -0.0056(15)

loop_
_atom_type_symbol
_atom_type_description
_atom_type_scat_dispersion_real
_atom_type_scat_dispersion_imag
_atom_type_scat_source
C C 0.0033 0.0016 'International Tables Vol C Tables 4.2.6.8 and 6.1.1.4'
H H 0.0000 0.0000 'International Tables Vol C Tables 4.2.6.8 and 6.1.1.4'
N N 0.0061 0.0033 'International Tables Vol C Tables 4.2.6.8 and 6.1.1.4'
P P 0.1023 0.0942 'International Tables Vol C Tables 4.2.6.8 and 6.1.1.4'
S S 0.1246 0.1234 'International Tables Vol C Tables 4.2.6.8 and 6.1.1.4'
Co Co 0.3494 0.9721 'International Tables Vol C Tables 4.2.6.8 and 6.1.1.4'
Te Te -0.5308 1.6751 'International Tables Vol C Tables 4.2.6.8 and 6.1.1.4'

loop_
_geom_angle_atom_site_label_1
_geom_angle_atom_site_label_2
_geom_angle_atom_site_label_3
_geom_angle
_geom_angle_site_symmetry_1
_geom_angle_site_symmetry_3
_geom_angle_publ_flag
C1 Co1 C2 41.06(13) . . ?
C1 Co1 C10 106.02(13) . . ?
C2 Co1 C10 122.82(13) . . ?
C1 Co1 C6 119.74(13) . . ?
C2 Co1 C6 105.60(13) . . ?
C10 Co1 C6 41.25(14) . . ?
C1 Co1 C8 161.39(14) . . ?
C2 Co1 C8 156.67(13) . . ?
C10 Co1 C8 69.04(13) . . ?
C6 Co1 C8 69.13(13) . . ?
C1 Co1 C7 155.96(13) . . ?
C2 Co1 C7 120.43(13) . . ?
C10 Co1 C7 69.21(13) . . ?
C6 Co1 C7 41.21(12) . . ?
C8 Co1 C7 40.79(13) . . ?
C1 Co1 C5 41.26(13) . . ?
C2 Co1 C5 69.25(13) . . ?
C10 Co1 C5 120.80(14) . . ?
C6 Co1 C5 156.23(13) . . ?
C8 Co1 C5 124.67(13) . . ?
C7 Co1 C5 161.40(13) . . ?
C1 Co1 C3 69.38(13) . . ?
C2 Co1 C3 41.30(12) . . ?
C10 Co1 C3 160.25(14) . . ?
C6 Co1 C3 123.11(14) . . ?
C8 Co1 C3 121.32(13) . . ?
C7 Co1 C3 106.75(13) . . ?
C5 Co1 C3 69.17(13) . . ?
C1 Co1 C9 123.80(13) . . ?
C2 Co1 C9 160.30(13) . . ?
C10 Co1 C9 40.93(14) . . ?
C6 Co1 C9 69.14(14) . . ?
C8 Co1 C9 40.95(13) . . ?
C7 Co1 C9 68.88(13) . . ?
C5 Co1 C9 107.50(14) . . ?
C3 Co1 C9 157.34(13) . . ?
C1 Co1 C4 69.16(13) . . ?
C2 Co1 C4 69.10(12) . . ?
C10 Co1 C4 157.09(15) . . ?
C6 Co1 C4 160.77(14) . . ?
C8 Co1 C4 108.01(13) . . ?
C7 Co1 C4 124.32(13) . . ?
C5 Co1 C4 40.94(13) . . ?
C3 Co1 C4 40.92(13) . . ?
C9 Co1 C4 121.97(14) . . ?
C2 C1 C5 108.3(3) . . ?
C2 C1 Co1 69.67(16) . . ?
C5 C1 Co1 70.05(16) . . ?
C1 C2 C3 108.2(3) . . ?
C1 C2 Co1 69.27(17) . . ?
C3 C2 Co1 69.96(16) . . ?
C4 C3 C2 107.5(3) . . ?
C4 C3 Co1 69.69(16) . . ?
C2 C3 Co1 68.74(16) . . ?
C5 C4 C3 108.3(3) . . ?
C5 C4 Co1 69.25(16) . . ?
C3 C4 Co1 69.40(16) . . ?
C4 C5 C1 107.7(3) . . ?
C4 C5 Co1 69.81(17) . . ?
C1 C5 Co1 68.69(17) . . ?
C10 C6 C7 107.5(3) . . ?
C10 C6 Co1 69.23(17) . . ?
C7 C6 Co1 69.51(17) . . ?
C8 C7 C6 108.1(3) . . ?
C8 C7 Co1 69.57(17) . . ?
C6 C7 Co1 69.28(16) . . ?
C7 C8 C9 108.3(3) . . ?
C7 C8 Co1 69.64(16) . . ?
C9 C8 Co1 69.77(17) . . ?
C10 C9 C8 107.9(3) . . ?
C10 C9 Co1 69.06(18) . . ?
C8 C9 Co1 69.28(17) . . ?
C9 C10 C6 108.2(3) . . ?
C9 C10 Co1 70.01(16) . . ?
C6 C10 Co1 69.52(16) . . ?
N1 P1 C20 107.60(15) . . ?
N1 P1 C30 105.28(15) . . ?
C20 P1 C30 105.04(16) . . ?
N1 P1 Te1 121.08(10) . . ?
C20 P1 Te1 108.79(12) . . ?
C30 P1 Te1 107.92(12) . . ?
N1 P2 C40 104.92(15) . . ?
N1 P2 C50 106.84(15) . . ?
C40 P2 C50 104.98(16) . . ?
N1 P2 S1 121.04(11) . . ?
C40 P2 S1 109.31(12) . . ?
C50 P2 S1 108.62(11) . . ?
P1 N1 P2 146.89(18) . . ?
C21 C20 C22 111.8(3) . . ?
C21 C20 P1 109.9(2) . . ?
C22 C20 P1 113.4(3) . . ?
C31 C30 C32 110.7(3) . . ?
C31 C30 P1 111.6(2) . . ?
C32 C30 P1 109.9(2) . . ?
C42 C40 C41 111.5(3) . . ?
C42 C40 P2 112.5(2) . . ?
C41 C40 P2 109.6(3) . . ?
C52 C50 C51 110.6(3) . . ?
C52 C50 P2 113.6(2) . . ?
C51 C50 P2 109.1(2) . . ?

loop_
_geom_bond_atom_site_label_1
_geom_bond_atom_site_label_2
_geom_bond_distance
_geom_bond_site_symmetry_2
_geom_bond_publ_flag
Co1 C1 2.016(3) . ?
Co1 C2 2.021(3) . ?
Co1 C10 2.026(3) . ?
Co1 C6 2.030(3) . ?
Co1 C8 2.032(3) . ?
Co1 C7 2.033(3) . ?
Co1 C5 2.034(3) . ?
Co1 C3 2.037(3) . ?
Co1 C9 2.038(3) . ?
Co1 C4 2.041(3) . ?
C1 C2 1.416(5) . ?
C1 C5 1.427(5) . ?
C2 C3 1.431(4) . ?
C3 C4 1.426(5) . ?
C4 C5 1.425(5) . ?
C6 C10 1.429(5) . ?
C6 C7 1.430(4) . ?
C7 C8 1.417(5) . ?
C8 C9 1.424(5) . ?
C9 C10 1.421(5) . ?
Te1 P1 2.3996(9) . ?
S1 P2 2.0048(13) . ?
P1 N1 1.585(3) . ?
P1 C20 1.841(3) . ?
P1 C30 1.849(3) . ?
P2 N1 1.589(3) . ?
P2 C40 1.842(3) . ?
P2 C50 1.846(3) . ?
C20 C21 1.518(5) . ?
C20 C22 1.540(5) . ?
C30 C31 1.526(5) . ?
C30 C32 1.529(5) . ?
C40 C42 1.529(6) . ?
C40 C41 1.530(6) . ?
C50 C52 1.524(4) . ?
C50 C51 1.525(5) . ?
